data_4061725
loop_
_publ_author_name
Carpentier
Lehmann

_journal_name_full Organometallics
_journal_paper_doi 10.1021/om0505817
_journal_year 2005
_chemical_formula_sum 'C27 H35 Cl2 N O2 Ti'
_chemical_formula_weight 524.36
_space_group_IT_number 14
_symmetry_cell_setting monoclinic
_symmetry_space_group_name_Hall '-P 2yn'
_symmetry_space_group_name_H-M 'P 1 21/n 1'
_cell_angle_alpha 90.00
_cell_angle_beta 95.0630(10)
_cell_angle_gamma 90.00
_cell_formula_units_Z 4
_cell_length_a 8.9747(2)
_cell_length_b 17.5058(4)
_cell_length_c 17.6712(4)
_cell_measurement_temperature 150(1)
_cell_volume 2765.48(11)
_diffrn_ambient_temperature 293(2)
_exptl_crystal_density_diffrn 1.259
_cod_depositor_comments
;
The following automatic conversions were performed:
'_symmetry_cell_setting' value 'Monoclinic' changed to 'monoclinic'
according to '/home/saulius/struct/CIF-dictionaries/cif_core.dic'
dictionary named 'cif_core.dic' version 2.4.1 from 2010-06-29.

Automatic conversion script
Id: cif_fix_enum 1527 2010-12-29 10:47:43Z saulius 
;
_cod_original_sg_symbol_H-M 'P 21/n'
_cod_database_code 4061725

loop_
_symmetry_equiv_pos_as_xyz
'x, y, z'
'-x+1/2, y+1/2, -z+1/2'
'-x, -y, -z'
'x-1/2, -y-1/2, z-1/2'

loop_
_atom_site_label
_atom_site_type_symbol
_atom_site_fract_x
_atom_site_fract_y
_atom_site_fract_z
_atom_site_U_iso_or_equiv
_atom_site_adp_type
_atom_site_occupancy
_atom_site_symmetry_multiplicity
_atom_site_calc_flag
_atom_site_refinement_flags
_atom_site_disorder_assembly
_atom_site_disorder_group
C22A C 0.759(2) 0.2955(10) 0.4620(14) 0.055(6) Uani 0.50 1 d P A 1
H22A H 0.7427 0.2458 0.4445 0.066 Uiso 0.50 1 calc PR A 1
C23A C 0.695(2) 0.318(2) 0.530(2) 0.072(7) Uani 0.50 1 d P A 1
H23A H 0.6403 0.2851 0.5590 0.087 Uiso 0.50 1 calc PR A 1
C24A C 0.724(4) 0.3921(15) 0.5478(16) 0.074(9) Uani 0.50 1 d P A 1
H24A H 0.6817 0.4126 0.5895 0.088 Uiso 0.50 1 calc PR A 1
C25A C 0.809(2) 0.4378(12) 0.5087(17) 0.076(7) Uani 0.50 1 d P A 1
H25A H 0.8291 0.4870 0.5269 0.091 Uiso 0.50 1 calc PR A 1
C26A C 0.869(2) 0.4158(17) 0.443(2) 0.091(12) Uani 0.50 1 d P A 1
H26A H 0.9257 0.4472 0.4145 0.109 Uiso 0.50 1 calc PR A 1
C27A C 0.833(3) 0.338(2) 0.426(2) 0.076(10) Uani 0.50 1 d P A 1
H27A H 0.8693 0.3176 0.3822 0.091 Uiso 0.50 1 calc PR A 1
C22B C 0.734(2) 0.2958(13) 0.4888(17) 0.067(7) Uani 0.50 1 d P B 2
H22B H 0.7034 0.2462 0.4980 0.080 Uiso 0.50 1 calc PR B 2
C23B C 0.710(3) 0.347(2) 0.537(2) 0.085(14) Uani 0.50 1 d P B 2
H23B H 0.6591 0.3324 0.5780 0.102 Uiso 0.50 1 calc PR B 2
C24B C 0.752(4) 0.423(2) 0.5325(18) 0.092(15) Uani 0.50 1 d P B 2
H24B H 0.7283 0.4595 0.5679 0.111 Uiso 0.50 1 calc PR B 2
C25B C 0.835(3) 0.441(2) 0.4703(19) 0.099(10) Uani 0.50 1 d P B 2
H25B H 0.8713 0.4898 0.4626 0.118 Uiso 0.50 1 calc PR B 2
C26B C 0.859(2) 0.3821(19) 0.4223(11) 0.078(7) Uani 0.50 1 d P B 2
H26B H 0.9210 0.3930 0.3842 0.093 Uiso 0.50 1 calc PR B 2
C27B C 0.805(4) 0.310(3) 0.423(3) 0.094(15) Uani 0.50 1 d P B 2
H27B H 0.8134 0.2742 0.3844 0.113 Uiso 0.50 1 calc PR B 2
Ti1 Ti 0.35093(4) 0.20600(2) 0.68161(2) 0.03804(16) Uani 1 1 d . . .
Cl1 Cl 0.36165(7) 0.07904(4) 0.70495(4) 0.0523(2) Uani 1 1 d . . .
Cl2 Cl 0.58107(7) 0.23618(4) 0.73962(4) 0.0587(2) Uani 1 1 d . . .
O1 O 0.23370(16) 0.26099(10) 0.73713(10) 0.0452(4) Uani 1 1 d . . .
O2 O 0.37342(17) 0.23535(11) 0.58763(10) 0.0514(5) Uani 1 1 d . . .
N1 N 0.10916(19) 0.19185(10) 0.61697(10) 0.0342(4) Uani 1 1 d . . .
C1 C 0.0804(2) 0.28424(14) 0.72348(14) 0.0409(5) Uani 1 1 d . . .
C2 C 0.0055(2) 0.22254(14) 0.67061(13) 0.0379(5) Uani 1 1 d . . .
H2A H -0.0284 0.1810 0.7012 0.045 Uiso 1 1 calc R . .
H2B H -0.0815 0.2443 0.6419 0.045 Uiso 1 1 calc R . .
C3 C 0.0103(3) 0.28249(18) 0.79839(15) 0.0562(7) Uani 1 1 d . . .
H3A H 0.0122 0.2312 0.8177 0.084 Uiso 1 1 calc R . .
H3B H -0.0914 0.2998 0.7907 0.084 Uiso 1 1 calc R . .
H3C H 0.0655 0.3153 0.8342 0.084 Uiso 1 1 calc R . .
C4 C 0.0772(3) 0.36525(15) 0.69175(18) 0.0585(7) Uani 1 1 d . . .
H4A H 0.1218 0.3657 0.6443 0.088 Uiso 1 1 calc R . .
H4B H 0.1322 0.3986 0.7272 0.088 Uiso 1 1 calc R . .
H4C H -0.0246 0.3825 0.6837 0.088 Uiso 1 1 calc R . .
C5 C 0.2701(3) 0.24714(17) 0.52180(14) 0.0517(7) Uani 1 1 d . . .
C6 C 0.1127(2) 0.24173(14) 0.54892(13) 0.0394(5) Uani 1 1 d . . .
H6A H 0.0787 0.2925 0.5611 0.047 Uiso 1 1 calc R . .
H6B H 0.0444 0.2216 0.5082 0.047 Uiso 1 1 calc R . .
C7 C 0.3024(3) 0.1865(2) 0.46336(17) 0.0790(11) Uani 1 1 d . . .
H7A H 0.4025 0.1929 0.4492 0.119 Uiso 1 1 calc R . .
H7B H 0.2329 0.1919 0.4192 0.119 Uiso 1 1 calc R . .
H7C H 0.2921 0.1367 0.4849 0.119 Uiso 1 1 calc R . .
C8 C 0.2948(3) 0.3275(2) 0.4918(2) 0.0845(12) Uani 1 1 d . . .
H8A H 0.3933 0.3310 0.4749 0.127 Uiso 1 1 calc R . .
H8B H 0.2848 0.3640 0.5316 0.127 Uiso 1 1 calc R . .
H8C H 0.2218 0.3380 0.4501 0.127 Uiso 1 1 calc R . .
C9 C 0.0668(3) 0.11109(13) 0.59532(13) 0.0405(5) Uani 1 1 d . . .
H9A H 0.0620 0.0818 0.6417 0.049 Uiso 1 1 calc R . .
H9B H 0.1464 0.0895 0.5684 0.049 Uiso 1 1 calc R . .
C10 C -0.0791(3) 0.10005(13) 0.54686(13) 0.0389(5) Uani 1 1 d . . .
C11 C -0.0807(3) 0.08824(14) 0.46884(14) 0.0449(6) Uani 1 1 d . . .
H11 H 0.0089 0.0903 0.4462 0.054 Uiso 1 1 calc R . .
C12 C -0.2124(3) 0.07344(14) 0.42412(15) 0.0500(6) Uani 1 1 d . . .
H12 H -0.2109 0.0656 0.3721 0.060 Uiso 1 1 calc R . .
C13 C -0.3455(3) 0.07050(14) 0.45749(17) 0.0518(7) Uani 1 1 d . . .
H13 H -0.4344 0.0607 0.4280 0.062 Uiso 1 1 calc R . .
C14 C -0.3468(3) 0.08213(16) 0.53482(17) 0.0545(7) Uani 1 1 d . . .
H14 H -0.4365 0.0797 0.5573 0.065 Uiso 1 1 calc R . .
C15 C -0.2152(3) 0.09729(15) 0.57877(15) 0.0480(6) Uani 1 1 d . . .
H15 H -0.2176 0.1058 0.6306 0.058 Uiso 1 1 calc R . .
C16 C 0.6714(5) 0.5610(2) 0.6937(2) 0.0805(11) Uani 1 1 d . . .
H16 H 0.7263 0.6028 0.6793 0.097 Uiso 1 1 calc R . .
C17 C 0.7395(3) 0.5062(3) 0.7418(2) 0.0842(12) Uani 1 1 d . . .
H17 H 0.8400 0.5101 0.7593 0.101 Uiso 1 1 calc R . .
C18 C 0.6523(4) 0.4446(2) 0.7633(2) 0.0751(9) Uani 1 1 d . . .
H18 H 0.6938 0.4071 0.7961 0.090 Uiso 1 1 calc R . .
C19 C 0.5073(4) 0.44051(19) 0.7357(2) 0.0691(8) Uani 1 1 d . . .
H19 H 0.4486 0.3999 0.7494 0.083 Uiso 1 1 calc R . .
C20 C 0.4469(4) 0.4948(2) 0.6885(2) 0.0721(9) Uani 1 1 d . . .
H20 H 0.3470 0.4908 0.6699 0.086 Uiso 1 1 calc R . .
C21 C 0.5273(4) 0.5542(2) 0.6679(2) 0.0792(9) Uani 1 1 d . . .
H21 H 0.4829 0.5911 0.6354 0.095 Uiso 1 1 calc R . .

loop_
_atom_site_aniso_label
_atom_site_aniso_U_11
_atom_site_aniso_U_22
_atom_site_aniso_U_33
_atom_site_aniso_U_23
_atom_site_aniso_U_13
_atom_site_aniso_U_12
C22A 0.068(11) 0.055(8) 0.038(10) -0.014(9) -0.023(8) 0.018(8)
C23A 0.032(5) 0.107(18) 0.075(11) 0.038(12) -0.010(5) -0.016(7)
C24A 0.069(15) 0.09(2) 0.064(7) -0.021(13) -0.010(8) 0.014(16)
C25A 0.061(10) 0.054(7) 0.107(18) -0.009(12) -0.021(12) -0.005(8)
C26A 0.049(6) 0.08(2) 0.13(3) 0.057(17) -0.030(12) -0.031(12)
C27A 0.054(10) 0.12(3) 0.048(11) -0.033(16) -0.007(8) 0.019(12)
C22B 0.057(8) 0.082(14) 0.059(14) 0.027(12) -0.014(9) -0.021(8)
C23B 0.051(8) 0.13(4) 0.072(16) 0.03(2) 0.002(9) -0.018(17)
C24B 0.066(18) 0.11(3) 0.10(2) -0.062(19) -0.021(16) 0.015(19)
C25B 0.102(16) 0.078(14) 0.109(19) 0.025(15) -0.026(13) -0.013(9)
C26B 0.055(7) 0.11(2) 0.062(7) 0.028(12) -0.015(5) -0.029(12)
C27B 0.09(2) 0.13(3) 0.056(15) -0.041(19) -0.045(16) 0.049(19)
Ti1 0.0305(2) 0.0432(3) 0.0398(3) 0.00279(18) -0.00014(17) 0.00299(16)
Cl1 0.0487(4) 0.0447(4) 0.0610(4) 0.0058(3) -0.0101(3) 0.0038(2)
Cl2 0.0361(3) 0.0590(4) 0.0782(5) 0.0020(3) -0.0114(3) -0.0010(3)
O1 0.0314(8) 0.0542(10) 0.0490(10) -0.0096(8) -0.0034(7) 0.0026(7)
O2 0.0334(8) 0.0707(12) 0.0501(10) 0.0168(9) 0.0034(7) 0.0013(8)
N1 0.0311(9) 0.0393(11) 0.0319(9) -0.0003(8) 0.0018(7) 0.0018(7)
C1 0.0306(11) 0.0474(14) 0.0442(13) -0.0084(11) 0.0004(9) 0.0034(9)
C2 0.0318(11) 0.0462(14) 0.0358(12) -0.0033(10) 0.0043(9) -0.0015(9)
C3 0.0447(14) 0.076(2) 0.0480(15) -0.0198(14) 0.0051(11) -0.0023(12)
C4 0.0596(16) 0.0441(15) 0.0692(19) -0.0074(13) -0.0083(14) 0.0015(12)
C5 0.0368(13) 0.0776(19) 0.0409(13) 0.0184(13) 0.0037(10) 0.0037(11)
C6 0.0346(11) 0.0448(13) 0.0385(12) 0.0075(10) 0.0015(9) 0.0022(9)
C7 0.0552(18) 0.135(3) 0.0494(17) -0.0020(19) 0.0174(14) 0.0130(18)
C8 0.0492(16) 0.104(3) 0.100(3) 0.064(2) 0.0075(16) -0.0022(17)
C9 0.0427(13) 0.0399(13) 0.0380(12) -0.0020(10) -0.0017(10) 0.0019(10)
C10 0.0435(12) 0.0314(12) 0.0410(13) 0.0006(10) -0.0013(10) 0.0014(9)
C11 0.0453(13) 0.0470(14) 0.0417(13) -0.0079(11) -0.0001(10) 0.0039(10)
C12 0.0577(16) 0.0452(15) 0.0452(14) -0.0068(11) -0.0063(12) 0.0022(11)
C13 0.0494(14) 0.0388(14) 0.0642(17) -0.0020(12) -0.0114(12) -0.0040(10)
C14 0.0452(14) 0.0580(17) 0.0602(18) -0.0010(13) 0.0037(12) -0.0126(11)
C15 0.0524(14) 0.0495(15) 0.0421(14) -0.0028(11) 0.0049(11) -0.0090(11)
C16 0.110(3) 0.068(2) 0.068(2) -0.0132(18) 0.031(2) -0.031(2)
C17 0.0526(18) 0.122(3) 0.078(2) -0.052(2) 0.0058(16) -0.0079(19)
C18 0.083(2) 0.069(2) 0.072(2) -0.0009(17) 0.0048(18) 0.0177(18)
C19 0.0670(19) 0.0579(19) 0.085(2) 0.0018(17) 0.0234(17) -0.0037(14)
C20 0.0655(19) 0.067(2) 0.084(2) -0.0057(18) 0.0050(17) 0.0054(16)
C21 0.090(3) 0.065(2) 0.082(2) 0.0002(18) 0.0041(19) 0.0006(19)

loop_
_geom_bond_atom_site_label_1
_geom_bond_atom_site_label_2
_geom_bond_distance
_geom_bond_site_symmetry_2
_geom_bond_publ_flag
C22A C27A 1.22(5) . ?
C22A C23A 1.43(4) . ?
C22A H22A 0.9300 . ?
C23A C24A 1.36(4) . ?
C23A H23A 0.9300 . ?
C24A C25A 1.34(4) . ?
C24A H24A 0.9300 . ?
C25A C26A 1.37(4) . ?
C25A H25A 0.9300 . ?
C26A C27A 1.43(3) . ?
C26A H26A 0.9300 . ?
C27A H27A 0.9300 . ?
C22B C23B 1.26(4) . ?
C22B C27B 1.40(4) . ?
C22B C26B 2.27(2) . ?
C22B H22B 0.9300 . ?
C23B C24B 1.39(3) . ?
C23B H23B 0.9300 . ?
C24B C25B 1.42(3) . ?
C24B H24B 0.9300 . ?
C25B C26B 1.36(4) . ?
C25B H25B 0.9300 . ?
C26B C27B 1.36(4) . ?
C26B H26B 0.9300 . ?
C27B H27B 0.9300 . ?
Ti1 O2 1.7670(18) . ?
Ti1 O1 1.7827(17) . ?
Ti1 Cl1 2.2610(8) . ?
Ti1 Cl2 2.2852(7) . ?
Ti1 N1 2.3743(17) . ?
O1 C1 1.435(3) . ?
O2 C5 1.437(3) . ?
N1 C2 1.486(3) . ?
N1 C6 1.489(3) . ?
N1 C9 1.505(3) . ?
C1 C3 1.515(3) . ?
C1 C4 1.524(4) . ?
C1 C2 1.543(3) . ?
C2 H2A 0.9700 . ?
C2 H2B 0.9700 . ?
C3 H3A 0.9600 . ?
C3 H3B 0.9600 . ?
C3 H3C 0.9600 . ?
C4 H4A 0.9600 . ?
C4 H4B 0.9600 . ?
C4 H4C 0.9600 . ?
C5 C8 1.526(4) . ?
C5 C7 1.526(4) . ?
C5 C6 1.535(3) . ?
C6 H6A 0.9700 . ?
C6 H6B 0.9700 . ?
C7 H7A 0.9600 . ?
C7 H7B 0.9600 . ?
C7 H7C 0.9600 . ?
C8 H8A 0.9600 . ?
C8 H8B 0.9600 . ?
C8 H8C 0.9600 . ?
C9 C10 1.512(3) . ?
C9 H9A 0.9700 . ?
C9 H9B 0.9700 . ?
C10 C15 1.391(3) . ?
C10 C11 1.393(3) . ?
C11 C12 1.387(3) . ?
C11 H11 0.9300 . ?
C12 C13 1.379(4) . ?
C12 H12 0.9300 . ?
C13 C14 1.383(4) . ?
C13 H13 0.9300 . ?
C14 C15 1.381(4) . ?
C14 H14 0.9300 . ?
C15 H15 0.9300 . ?
C16 C21 1.338(5) . ?
C16 C17 1.388(5) . ?
C16 H16 0.9300 . ?
C17 C18 1.405(5) . ?
C17 H17 0.9300 . ?
C18 C19 1.351(5) . ?
C18 H18 0.9300 . ?
C19 C20 1.346(5) . ?
C19 H19 0.9300 . ?
C20 C21 1.335(5) . ?
C20 H20 0.9300 . ?
C21 H21 0.9300 . ?
